data_7156497
loop_
_publ_author_name
'Dahiya, Anjali'
'Ali, Wajid'
'Alam, Tipu'
'Patel, Bhisma K.'

_publ_section_title
;
 A cascade synthesis of S-allyl benzoylcarbamothioates via Mumm-type
 rearrangement.
;
_journal_issue 42
_journal_name_full 'Organic &amp; biomolecular chemistry'
_journal_page_first 7787
_journal_page_last 7791
_journal_paper_doi 10.1039/c8ob02293c
_journal_volume 16
_journal_year 2018
_chemical_formula_sum 'C21 H21 N O4 S'
_chemical_formula_weight 383.45
_space_group_crystal_system triclinic
_space_group_IT_number 2
_space_group_name_Hall '-P 1'
_space_group_name_H-M_alt 'P -1'
_symmetry_space_group_name_Hall '-P 1'
_symmetry_space_group_name_H-M 'P -1'
_atom_sites_solution_hydrogens geom
_audit_creation_method SHELXL-2014/7
_audit_update_record
;
2018-05-21 deposited with the CCDC.
2018-10-08 downloaded from the CCDC.
;
_cell_angle_alpha 73.896(14)
_cell_angle_beta 89.385(10)
_cell_angle_gamma 80.113(11)
_cell_formula_units_Z 2
_cell_length_a 5.2634(5)
_cell_length_b 12.909(2)
_cell_length_c 14.964(2)
_cell_measurement_reflns_used 1617
_cell_measurement_temperature 293(2)
_cell_measurement_theta_max 25.4220
_cell_measurement_theta_min 3.6550
_cell_volume 961.6(2)
_computing_structure_refinement 'SHELXL-2014/7 (Sheldrick, 2014)'
_diffrn_ambient_temperature 293(2)
_diffrn_measured_fraction_theta_full 0.991
_diffrn_measured_fraction_theta_max 0.991
_diffrn_measurement_device_type 'CCD area detector'
_diffrn_measurement_method 'phi and omega scans'
_diffrn_radiation_type MoK\a
_diffrn_radiation_wavelength 0.71073
_diffrn_reflns_av_R_equivalents 0.0479
_diffrn_reflns_av_unetI/netI 0.0891
_diffrn_reflns_Laue_measured_fraction_full 0.991
_diffrn_reflns_Laue_measured_fraction_max 0.991
_diffrn_reflns_limit_h_max 5
_diffrn_reflns_limit_h_min -6
_diffrn_reflns_limit_k_max 15
_diffrn_reflns_limit_k_min -15
_diffrn_reflns_limit_l_max 15
_diffrn_reflns_limit_l_min -17
_diffrn_reflns_number 6090
_diffrn_reflns_point_group_measured_fraction_full 0.991
_diffrn_reflns_point_group_measured_fraction_max 0.991
_diffrn_reflns_theta_full 25.047
_diffrn_reflns_theta_max 25.047
_diffrn_reflns_theta_min 2.860
_exptl_absorpt_coefficient_mu 0.195
_exptl_crystal_colour white
_exptl_crystal_density_diffrn 1.324
_exptl_crystal_description block
_exptl_crystal_F_000 404
_refine_diff_density_max 0.608
_refine_diff_density_min -0.512
_refine_diff_density_rms 0.102
_refine_ls_extinction_method none
_refine_ls_goodness_of_fit_ref 1.134
_refine_ls_hydrogen_treatment constr
_refine_ls_matrix_type full
_refine_ls_number_parameters 245
_refine_ls_number_reflns 3376
_refine_ls_number_restraints 0
_refine_ls_restrained_S_all 1.134
_refine_ls_R_factor_all 0.1253
_refine_ls_R_factor_gt 0.0786
_refine_ls_shift/su_max 0.000
_refine_ls_shift/su_mean 0.000
_refine_ls_structure_factor_coef Fsqd
_refine_ls_weighting_details 'w=1/[\s^2^(Fo^2^)+3.2000P] where P=(Fo^2^+2Fc^2^)/3'
_refine_ls_weighting_scheme calc
_refine_ls_wR_factor_gt 0.1430
_refine_ls_wR_factor_ref 0.1960
_reflns_Friedel_coverage 0.000
_reflns_number_gt 2129
_reflns_number_total 3376
_reflns_threshold_expression 'I > 2\s(I)'
_cod_data_source_file c8ob02293c2.cif
_cod_data_source_block exp_4416
_cod_depositor_comments 'Adding full bibliography for 7156497.cif.'
_cod_database_code 7156497
_shelx_shelxl_version_number 2014/7
_shelx_space_group_comment
;
The symmetry employed for this shelxl refinement is uniquely defined
by the following loop, which should always be used as a source of
symmetry information in preference to the above space-group names.
They are only intended as comments.
;

loop_
_space_group_symop_operation_xyz
'x, y, z'
'-x, -y, -z'

loop_
_atom_site_label
_atom_site_type_symbol
_atom_site_fract_x
_atom_site_fract_y
_atom_site_fract_z
_atom_site_U_iso_or_equiv
_atom_site_adp_type
_atom_site_occupancy
_atom_site_site_symmetry_order
_atom_site_calc_flag
_atom_site_refinement_flags_posn
_atom_site_refinement_flags_adp
S10 S 0.7594(3) 0.80340(12) 0.35469(10) 0.0482(4) Uani 1 1 d . .
O15 O 0.4512(7) 0.9505(3) 0.4137(3) 0.0560(11) Uani 1 1 d . .
O14 O 1.1404(7) 0.7496(3) 0.4871(3) 0.0585(11) Uani 1 1 d . .
N12 N 0.8128(8) 0.8795(3) 0.5027(3) 0.0419(10) Uani 1 1 d . .
H12 H 0.7596 0.9233 0.5357 0.050 Uiso 1 1 calc R U
O17 O 0.7425(9) 0.8144(4) 0.0526(3) 0.0733(14) Uani 1 1 d . .
O19 O 0.7336(11) 0.9505(4) 0.1176(3) 0.0873(17) Uani 1 1 d . .
C20 C 1.1706(10) 0.8131(4) 0.6199(4) 0.0435(13) Uani 1 1 d . .
C11 C 0.6546(10) 0.8877(4) 0.4273(4) 0.0423(12) Uani 1 1 d . .
C13 C 1.0434(10) 0.8111(4) 0.5320(4) 0.0446(13) Uani 1 1 d . .
C6 C 0.3513(11) 0.6040(5) 0.3448(4) 0.0530(15) Uani 1 1 d . .
H6 H 0.4657 0.6355 0.3713 0.064 Uiso 1 1 calc R U
C21 C 1.0747(11) 0.8851(5) 0.6710(4) 0.0548(15) Uani 1 1 d . .
H21 H 0.9227 0.9350 0.6512 0.066 Uiso 1 1 calc R U
C9 C 0.4773(10) 0.8483(5) 0.2747(4) 0.0464(13) Uani 1 1 d . .
H9A H 0.3275 0.8244 0.3068 0.056 Uiso 1 1 calc R U
H9B H 0.4427 0.9276 0.2524 0.056 Uiso 1 1 calc R U
C7 C 0.4420(11) 0.7135(5) 0.1841(4) 0.0557(16) Uani 1 1 d . .
H7 H 0.4758 0.6991 0.1272 0.067 Uiso 1 1 calc R U
C8 C 0.5276(10) 0.7998(5) 0.1927(4) 0.0487(14) Uani 1 1 d . .
C25 C 1.3934(11) 0.7385(5) 0.6520(5) 0.0611(17) Uani 1 1 d . .
H25 H 1.4585 0.6899 0.6183 0.073 Uiso 1 1 calc R U
C1 C 0.3026(10) 0.6347(5) 0.2470(4) 0.0472(13) Uani 1 1 d . .
C16 C 0.6762(12) 0.8621(6) 0.1178(4) 0.0604(17) Uani 1 1 d . .
C5 C 0.2221(12) 0.5251(5) 0.3996(5) 0.0638(18) Uani 1 1 d . .
H5 H 0.2610 0.5002 0.4633 0.077 Uiso 1 1 calc R U
C4 C 0.0402(12) 0.4829(5) 0.3632(5) 0.0640(18) Uani 1 1 d . .
H4 H -0.0502 0.4336 0.4022 0.077 Uiso 1 1 calc R U
C22 C 1.2047(12) 0.8825(5) 0.7510(4) 0.0606(16) Uani 1 1 d . .
H22 H 1.1426 0.9321 0.7842 0.073 Uiso 1 1 calc R U
C2 C 0.1218(12) 0.5911(5) 0.2120(5) 0.0640(17) Uani 1 1 d . .
H2 H 0.0842 0.6138 0.1482 0.077 Uiso 1 1 calc R U
C3 C -0.0088(12) 0.5138(5) 0.2684(5) 0.0680(19) Uani 1 1 d . .
H3 H -0.1273 0.4835 0.2425 0.082 Uiso 1 1 calc R U
C24 C 1.5204(13) 0.7346(6) 0.7323(5) 0.076(2) Uani 1 1 d . .
H24 H 1.6698 0.6835 0.7534 0.091 Uiso 1 1 calc R U
C23 C 1.4238(13) 0.8078(6) 0.7821(5) 0.0699(19) Uani 1 1 d . .
H23 H 1.5087 0.8059 0.8369 0.084 Uiso 1 1 calc R U
C18 C 0.8925(15) 0.8701(7) -0.0213(5) 0.094(3) Uani 1 1 d . .
H18A H 0.9183 0.8307 -0.0674 0.140 Uiso 1 1 calc R U
H18B H 1.0569 0.8734 0.0040 0.140 Uiso 1 1 calc R U
H18C H 0.8019 0.9430 -0.0494 0.140 Uiso 1 1 calc R U
C10 C 0.3650(17) 0.5302(7) 0.9802(6) 0.106(3) Uani 1 1 d . .
H10A H 0.3652 0.5463 0.9129 0.127 Uiso 1 1 calc R U
H10B H 0.3313 0.5995 0.9953 0.127 Uiso 1 1 calc R U
C12 C 0.1405(17) 0.4672(7) 1.0156(6) 0.108(3) Uani 1 1 d . .
H12A H 0.1530 0.4437 1.0831 0.129 Uiso 1 1 calc R U
H12B H 0.1645 0.4018 0.9944 0.129 Uiso 1 1 calc R U

loop_
_atom_site_aniso_label
_atom_site_aniso_U_11
_atom_site_aniso_U_22
_atom_site_aniso_U_33
_atom_site_aniso_U_23
_atom_site_aniso_U_13
_atom_site_aniso_U_12
S10 0.0420(8) 0.0553(9) 0.0488(8) -0.0213(7) 0.0068(6) -0.0018(6)
O15 0.049(2) 0.061(3) 0.056(3) -0.026(2) -0.0019(18) 0.011(2)
O14 0.049(2) 0.064(3) 0.060(3) -0.023(2) 0.0025(19) 0.005(2)
N12 0.045(2) 0.045(3) 0.040(2) -0.025(2) 0.0029(19) 0.000(2)
O17 0.094(3) 0.077(3) 0.052(3) -0.015(2) 0.032(2) -0.030(3)
O19 0.142(5) 0.071(3) 0.079(3) -0.046(3) 0.043(3) -0.061(3)
C20 0.040(3) 0.044(3) 0.042(3) -0.008(2) 0.007(2) -0.005(2)
C11 0.044(3) 0.039(3) 0.045(3) -0.015(2) 0.010(2) -0.003(2)
C13 0.040(3) 0.045(3) 0.047(3) -0.011(3) 0.011(2) -0.006(2)
C6 0.055(3) 0.057(4) 0.052(4) -0.021(3) 0.009(3) -0.015(3)
C21 0.048(3) 0.062(4) 0.046(3) -0.007(3) 0.001(3) -0.001(3)
C9 0.051(3) 0.052(3) 0.046(3) -0.028(3) 0.003(2) -0.011(3)
C7 0.051(3) 0.065(4) 0.045(3) -0.006(3) 0.009(3) -0.008(3)
C8 0.046(3) 0.058(4) 0.042(3) -0.011(3) 0.003(2) -0.014(3)
C25 0.053(4) 0.058(4) 0.067(4) -0.015(3) -0.001(3) 0.002(3)
C1 0.047(3) 0.045(3) 0.054(4) -0.024(3) 0.009(3) -0.005(3)
C16 0.066(4) 0.075(5) 0.042(3) -0.012(3) 0.009(3) -0.023(3)
C5 0.066(4) 0.060(4) 0.059(4) -0.011(3) 0.019(3) -0.004(3)
C4 0.061(4) 0.055(4) 0.079(5) -0.023(4) 0.026(3) -0.014(3)
C22 0.073(4) 0.057(4) 0.054(4) -0.024(3) 0.001(3) -0.004(3)
C2 0.059(4) 0.069(4) 0.065(4) -0.015(3) 0.000(3) -0.018(3)
C3 0.060(4) 0.057(4) 0.097(6) -0.030(4) 0.010(4) -0.021(3)
C24 0.064(4) 0.078(5) 0.075(5) -0.015(4) -0.018(4) 0.008(4)
C23 0.073(5) 0.080(5) 0.053(4) -0.010(4) -0.013(3) -0.012(4)
C18 0.106(6) 0.104(6) 0.066(5) -0.005(4) 0.038(4) -0.038(5)
C10 0.177(10) 0.089(7) 0.067(6) -0.038(5) -0.003(6) -0.041(6)
C12 0.169(10) 0.084(6) 0.074(6) -0.028(5) -0.011(6) -0.021(6)

loop_
_atom_type_symbol
_atom_type_description
_atom_type_scat_dispersion_real
_atom_type_scat_dispersion_imag
_atom_type_scat_source
C C 0.0033 0.0016 'International Tables Vol C Tables 4.2.6.8 and 6.1.1.4'
H H 0.0000 0.0000 'International Tables Vol C Tables 4.2.6.8 and 6.1.1.4'
N N 0.0061 0.0033 'International Tables Vol C Tables 4.2.6.8 and 6.1.1.4'
O O 0.0106 0.0060 'International Tables Vol C Tables 4.2.6.8 and 6.1.1.4'
S S 0.1246 0.1234 'International Tables Vol C Tables 4.2.6.8 and 6.1.1.4'

loop_
_geom_angle_atom_site_label_1
_geom_angle_atom_site_label_2
_geom_angle_atom_site_label_3
_geom_angle
_geom_angle_site_symmetry_1
_geom_angle_site_symmetry_3
C11 S10 C9 96.8(2) . .
C13 N12 C11 128.7(5) . .
C13 N12 H12 115.6 . .
C11 N12 H12 115.6 . .
C16 O17 C18 116.9(6) . .
C25 C20 C21 118.8(6) . .
C25 C20 C13 117.8(5) . .
C21 C20 C13 123.4(5) . .
O15 C11 N12 119.8(5) . .
O15 C11 S10 122.5(4) . .
N12 C11 S10 117.6(4) . .
O14 C13 N12 120.3(5) . .
O14 C13 C20 121.2(5) . .
N12 C13 C20 118.4(5) . .
C5 C6 C1 117.8(6) . .
C5 C6 H6 121.1 . .
C1 C6 H6 121.1 . .
C22 C21 C20 119.9(5) . .
C22 C21 H21 120.1 . .
C20 C21 H21 120.1 . .
C8 C9 S10 109.4(4) . .
C8 C9 H9A 109.8 . .
S10 C9 H9A 109.8 . .
C8 C9 H9B 109.8 . .
S10 C9 H9B 109.8 . .
H9A C9 H9B 108.2 . .
C8 C7 C1 132.5(6) . .
C8 C7 H7 113.7 . .
C1 C7 H7 113.7 . .
C7 C8 C16 120.7(6) . .
C7 C8 C9 124.8(5) . .
C16 C8 C9 114.4(5) . .
C24 C25 C20 121.4(7) . .
C24 C25 H25 119.3 . .
C20 C25 H25 119.3 . .
C2 C1 C6 118.8(5) . .
C2 C1 C7 120.2(6) . .
C6 C1 C7 120.9(5) . .
O19 C16 O17 122.8(6) . .
O19 C16 C8 123.0(6) . .
O17 C16 C8 114.3(6) . .
C4 C5 C6 122.3(6) . .
C4 C5 H5 118.9 . .
C6 C5 H5 118.9 . .
C5 C4 C3 119.7(6) . .
C5 C4 H4 120.1 . .
C3 C4 H4 120.1 . .
C23 C22 C21 120.6(6) . .
C23 C22 H22 119.7 . .
C21 C22 H22 119.7 . .
C1 C2 C3 122.3(6) . .
C1 C2 H2 118.9 . .
C3 C2 H2 118.9 . .
C4 C3 C2 118.9(6) . .
C4 C3 H3 120.5 . .
C2 C3 H3 120.5 . .
C25 C24 C23 119.2(6) . .
C25 C24 H24 120.4 . .
C23 C24 H24 120.4 . .
C22 C23 C24 120.2(6) . .
C22 C23 H23 119.9 . .
C24 C23 H23 119.9 . .
O17 C18 H18A 109.5 . .
O17 C18 H18B 109.5 . .
H18A C18 H18B 109.5 . .
O17 C18 H18C 109.5 . .
H18A C18 H18C 109.5 . .
H18B C18 H18C 109.5 . .
C10 C10 C12 115.3(9) 2_667 .
C10 C10 H10A 108.5 2_667 .
C12 C10 H10A 108.5 . .
C10 C10 H10B 108.5 2_667 .
C12 C10 H10B 108.5 . .
H10A C10 H10B 107.5 . .
C10 C12 C12 116.0(9) . 2_567
C10 C12 H12A 108.3 . .
C12 C12 H12A 108.3 2_567 .
C10 C12 H12B 108.3 . .
C12 C12 H12B 108.3 2_567 .
H12A C12 H12B 107.4 . .

loop_
_geom_bond_atom_site_label_1
_geom_bond_atom_site_label_2
_geom_bond_distance
_geom_bond_site_symmetry_2
S10 C11 1.763(5) .
S10 C9 1.825(5) .
O15 C11 1.208(6) .
O14 C13 1.221(6) .
N12 C13 1.369(6) .
N12 C11 1.378(6) .
N12 H12 0.8600 .
O17 C16 1.306(8) .
O17 C18 1.448(7) .
O19 C16 1.229(7) .
C20 C25 1.379(8) .
C20 C21 1.388(8) .
C20 C13 1.491(8) .
C6 C5 1.391(8) .
C6 C1 1.420(8) .
C6 H6 0.9300 .
C21 C22 1.375(8) .
C21 H21 0.9300 .
C9 C8 1.527(8) .
C9 H9A 0.9700 .
C9 H9B 0.9700 .
C7 C8 1.309(8) .
C7 C1 1.472(7) .
C7 H7 0.9300 .
C8 C16 1.486(7) .
C25 C24 1.366(9) .
C25 H25 0.9300 .
C1 C2 1.362(8) .
C5 C4 1.365(9) .
C5 H5 0.9300 .
C4 C3 1.377(9) .
C4 H4 0.9300 .
C22 C23 1.362(9) .
C22 H22 0.9300 .
C2 C3 1.391(8) .
C2 H2 0.9300 .
C3 H3 0.9300 .
C24 C23 1.387(10) .
C24 H24 0.9300 .
C23 H23 0.9300 .
C18 H18A 0.9600 .
C18 H18B 0.9600 .
C18 H18C 0.9600 .
C10 C10 1.536(17) 2_667
C10 C12 1.554(12) .
C10 H10A 0.9700 .
C10 H10B 0.9700 .
C12 C12 1.577(17) 2_567
C12 H12A 0.9700 .
C12 H12B 0.9700 .
